data_2005838
loop_
_publ_author_name
'Gallardo, H.'
'Begnini, I. M.'
'Vencato, I.'

_publ_contact_author
;
    Dr Ivo Vencato
    Depto. Qu\'imica - UFSC
    88040 - 900 Florian\'opolis, SC
    Brazil
;
_publ_section_title
;
 5-(4-Hydroxyphenyl)tetrazole--Water (2/3)
;
_journal_issue 1
_journal_name_full 'Acta Crystallographica Section C'
_journal_page_first 143
_journal_page_last 144
_journal_paper_doi 10.1107/S0108270196012474
_journal_volume 53
_journal_year 1997
_chemical_formula_moiety 'C7 H6 N4 O, 1.5H2 O'
_chemical_formula_sum 'C7 H9 N4 O2.5'
_chemical_formula_weight 189.18
_chemical_melting_point 240
_space_group_IT_number 15
_symmetry_cell_setting monoclinic
_symmetry_space_group_name_Hall '-C 2yc'
_symmetry_space_group_name_H-M 'C 1 2/c 1'
_cell_angle_alpha 90.00
_cell_angle_beta 113.749(8)
_cell_angle_gamma 90.00
_cell_formula_units_Z 8
_cell_length_a 14.852(1)
_cell_length_b 9.910(1)
_cell_length_c 13.036(2)
_cell_measurement_reflns_used 25
_cell_measurement_temperature 293(2)
_cell_measurement_theta_max 13.92
_cell_measurement_theta_min 8.59
_cell_volume 1756.2(4)
_computing_cell_refinement 'MolEN (Fair, 1990)'
_computing_data_collection 'CAD4-Express (Enraf-Nonius, 1992)'
_computing_data_reduction MolEN
_computing_molecular_graphics 'ORTEPII  (Johnson, 1976)'
_computing_publication_material
;
SHELXL93. The calculations were performed on a
DEC 3000 AXP and PC/486  computers.
;
_computing_structure_refinement 'SHELXL93 (Sheldrick, 1993)'
_computing_structure_solution 'SHELXS86 (Sheldrick, 1985)'
_diffrn_ambient_temperature 293(2)
_diffrn_measurement_device 'Nonius CAD-4 diffractometer'
_diffrn_measurement_method \w/2\q
_diffrn_radiation_monochromator graphite
_diffrn_radiation_source 'fine-focus sealed tube'
_diffrn_radiation_type MoK\a
_diffrn_radiation_wavelength 0.71073
_diffrn_reflns_av_R_equivalents 0.0123
_diffrn_reflns_av_sigmaI/netI 0.0168
_diffrn_reflns_limit_h_max 16
_diffrn_reflns_limit_h_min -17
_diffrn_reflns_limit_k_max 11
_diffrn_reflns_limit_k_min 0
_diffrn_reflns_limit_l_max 15
_diffrn_reflns_limit_l_min 0
_diffrn_reflns_number 1625
_diffrn_reflns_theta_max 25.0
_diffrn_reflns_theta_min 2.54
_diffrn_standards_decay_% -1.5
_diffrn_standards_interval_time 60
_diffrn_standards_number 3
_exptl_absorpt_coefficient_mu 0.112
_exptl_absorpt_correction_type none
_exptl_crystal_colour colourless
_exptl_crystal_density_diffrn 1.431
_exptl_crystal_density_meas 1.42(2)
_exptl_crystal_density_method 'flotation in CCl~4~/benzene'
_exptl_crystal_description prismatic
_exptl_crystal_F_000 792
_exptl_crystal_size_max 0.60
_exptl_crystal_size_mid 0.60
_exptl_crystal_size_min 0.25
_refine_diff_density_max 0.169
_refine_diff_density_min -0.178
_refine_ls_extinction_coef 0.038(3)
_refine_ls_extinction_method 'SHELXL93 (Sheldrick, 1993)'
_refine_ls_goodness_of_fit_all 1.067
_refine_ls_goodness_of_fit_obs 1.031
_refine_ls_hydrogen_treatment refall
_refine_ls_matrix_type full
_refine_ls_number_parameters 152
_refine_ls_number_reflns 1551
_refine_ls_number_restraints 0
_refine_ls_restrained_S_all 1.092
_refine_ls_restrained_S_obs 1.031
_refine_ls_R_factor_all 0.0453
_refine_ls_R_factor_obs 0.0335
_refine_ls_shift/esd_max -0.034
_refine_ls_shift/esd_mean 0.003
_refine_ls_structure_factor_coef Fsqd
_refine_ls_weighting_details 'w = 1/[\s^2^(Fo^2^)+(0.0542P)^2^+0.9685P] where P=(Fo^2^+2Fc^2^)/3'
_refine_ls_weighting_scheme calc
_refine_ls_wR_factor_all 0.1055
_refine_ls_wR_factor_obs 0.0916
_reflns_number_observed 1334
_reflns_number_total 1552
_reflns_observed_criterion >2sigma(I)
_cod_data_source_file ab1405.cif
_cod_data_source_block default
_cod_depositor_comments
;
The following automatic conversions were performed:

'_refine_ls_weighting_scheme' value 'calc w =
1/[\s^2^(Fo^2^)+(0.0542P)^2^+0.9685P] where P=(Fo^2^+2Fc^2^)/3' was
changed to 'calc'. New tag '_refine_ls_weighting_details' was
created. The value of the new tag was set to 'w =
1/[\s^2^(Fo^2^)+(0.0542P)^2^+0.9685P] where P=(Fo^2^+2Fc^2^)/3'.

Automatic conversion script
Id: cif_fix_values 3143 2015-03-26 13:38:13Z robertas 
;
_cod_original_cell_volume 1756.2(3)
_cod_original_sg_symbol_H-M 'C 2/c'
_cod_database_code 2005838

loop_
_symmetry_equiv_pos_as_xyz
'x, y, z'
'-x, y, -z+1/2'
'x+1/2, y+1/2, z'
'-x+1/2, y+1/2, -z+1/2'
'-x, -y, -z'
'x, -y, z-1/2'
'-x+1/2, -y+1/2, -z'
'x+1/2, -y+1/2, z-1/2'

loop_
_atom_site_aniso_label
_atom_site_aniso_U_11
_atom_site_aniso_U_22
_atom_site_aniso_U_33
_atom_site_aniso_U_12
_atom_site_aniso_U_13
_atom_site_aniso_U_23
O1 0.0782(8) 0.0348(6) 0.0400(6) 0.0087(5) 0.0375(6) 0.0092(5)
N1 0.0601(8) 0.0357(7) 0.0307(7) -0.0035(6) 0.0243(6) -0.0014(5)
N2 0.0701(9) 0.0419(8) 0.0338(7) -0.0063(6) 0.0285(6) 0.0014(6)
N3 0.0721(9) 0.0394(8) 0.0356(7) -0.0047(7) 0.0281(7) 0.0043(6)
N4 0.0609(8) 0.0311(7) 0.0322(7) -0.0006(6) 0.0237(6) 0.0017(5)
C1 0.0379(7) 0.0299(7) 0.0259(7) -0.0016(6) 0.0133(6) 0.0008(5)
C2 0.0532(9) 0.0285(8) 0.0384(8) 0.0044(6) 0.0247(7) 0.0032(6)
C3 0.0571(9) 0.0327(8) 0.0382(8) 0.0051(7) 0.0296(7) 0.0006(6)
C4 0.0432(8) 0.0330(8) 0.0274(7) -0.0011(6) 0.0160(6) 0.0020(6)
C5 0.0507(9) 0.0276(7) 0.0322(8) 0.0031(6) 0.0176(6) 0.0016(6)
C6 0.0496(9) 0.0322(8) 0.0291(7) 0.0030(6) 0.0189(6) -0.0026(6)
C7 0.0401(8) 0.0298(7) 0.0281(7) -0.0012(6) 0.0143(6) -0.0001(6)
OW1 0.0645(10) 0.0339(8) 0.0434(9) 0.000 0.0300(8) 0.000
OW2 0.1246(13) 0.0471(8) 0.0409(7) 0.0322(8) 0.0365(8) 0.0049(6)

loop_
_atom_site_label
_atom_site_occupancy
_atom_site_fract_x
_atom_site_fract_y
_atom_site_fract_z
_atom_site_U_iso_or_equiv
_atom_site_thermal_displace_type
_atom_site_calc_flag
_atom_site_refinement_flags
_atom_site_type_symbol
O1 1 0.60988(9) 0.03455(12) 0.64819(9) 0.0466(4) Uani d . O
N1 1 0.65007(10) 0.23416(13) 0.19492(10) 0.0402(4) Uani d . N
N2 1 0.65184(11) 0.33591(14) 0.12573(11) 0.0462(4) Uani d . N
N3 1 0.64398(11) 0.45117(14) 0.16673(11) 0.0470(4) Uani d . N
N4 1 0.63653(10) 0.42559(13) 0.26429(10) 0.0398(4) Uani d . N
C1 1 0.63337(10) 0.22477(14) 0.37749(11) 0.0311(3) Uani d . C
C2 1 0.60061(11) 0.2934(2) 0.44894(13) 0.0380(4) Uani d . C
C3 1 0.59357(12) 0.2288(2) 0.53898(13) 0.0394(4) Uani d . C
C4 1 0.61844(10) 0.09348(15) 0.55846(11) 0.0339(4) Uani d . C
C5 1 0.65219(11) 0.0242(2) 0.48882(12) 0.0365(4) Uani d . C
C6 1 0.66007(11) 0.08935(15) 0.39946(12) 0.0360(4) Uani d . C
C7 1 0.64051(10) 0.29221(14) 0.28151(11) 0.0325(3) Uani d . C
OW1 1 0.5000 0.1661(2) 0.7500 0.0446(4) Uani d S O
OW2 1 0.37968(13) 0.36321(14) 0.61262(12) 0.0699(5) Uani d . O
H1O 1 0.6244(14) -0.0486(24) 0.6527(17) 0.063(2) Uiso d . H
HN4 1 0.6308(14) 0.4987(23) 0.3095(17) 0.063(2) Uiso d . H
HC2 1 0.5809(14) 0.3883(23) 0.4349(16) 0.063(2) Uiso d . H
HC3 1 0.5708(14) 0.2760(21) 0.5866(17) 0.063(2) Uiso d . H
HC5 1 0.6715(14) -0.0708(21) 0.5059(16) 0.063(2) Uiso d . H
HC6 1 0.6874(14) 0.0416(21) 0.3539(16) 0.063(2) Uiso d . H
H1W1 1 0.4676(14) 0.1128(22) 0.7774(17) 0.063(2) Uiso d . H
H1W2 1 0.3681(15) 0.3496(21) 0.5487(20) 0.063(2) Uiso d . H
H2W2 1 0.4106(15) 0.2947(23) 0.6500(18) 0.063(2) Uiso d . H

loop_
_atom_type_symbol
_atom_type_description
_atom_type_scat_dispersion_real
_atom_type_scat_dispersion_imag
_atom_type_scat_source
O O 0.0106 0.0060 'International Tables Vol C Tables 4.2.6.8 and 6.1.1.4'
N N 0.0061 0.0033 'International Tables Vol C Tables 4.2.6.8 and 6.1.1.4'
C C 0.0033 0.0016 'International Tables Vol C Tables 4.2.6.8 and 6.1.1.4'
H H 0.0000 0.0000 'International Tables Vol C Tables 4.2.6.8 and 6.1.1.4'

loop_
_geom_angle_atom_site_label_1
_geom_angle_atom_site_label_2
_geom_angle_atom_site_label_3
_geom_angle
_geom_angle_publ_flag
C7 N1 N2 106.30(10) yes
N3 N2 N1 110.70(10) yes
N2 N3 N4 106.40(10) yes
C7 N4 N3 109.30(10) yes
C2 C1 C6 118.70(10) no
C2 C1 C7 121.10(10) yes
C6 C1 C7 120.20(10) yes
C3 C2 C1 120.80(10) no
C2 C3 C4 119.90(10) no
O1 C4 C5 122.40(10) yes
O1 C4 C3 117.60(10) yes
C5 C4 C3 120.00(10) no
C6 C5 C4 119.90(10) no
C5 C6 C1 120.70(10) no
N1 C7 N4 107.40(10) yes
N1 C7 C1 127.00(10) yes
N4 C7 C1 125.60(10) yes

loop_
_geom_bond_atom_site_label_1
_geom_bond_atom_site_label_2
_geom_bond_distance
_geom_bond_publ_flag
O1 C4 1.358(2) yes
N1 C7 1.325(2) yes
N1 N2 1.360(2) yes
N2 N3 1.286(2) yes
N3 N4 1.344(2) yes
N4 C7 1.338(2) yes
C1 C2 1.390(2) no
C1 C6 1.396(2) no
C1 C7 1.459(2) yes
C2 C3 1.377(2) no
C3 C4 1.387(2) no
C4 C5 1.383(2) no
C5 C6 1.378(2) no

loop_
_cod_related_entry_id
_cod_related_entry_database
_cod_related_entry_code
1 ChemSpider 21137914
